data_7119026
loop_
_publ_author_name
'Filipovi\'c, Nenad R.'
'Bjelogrli\'c, Sne\<zana'
'Portalone, Gustavo'
'Pelliccia, Sveva'
'Silvestri, Romano'
'Klisuri\'c, Olivera'
'Sen\'canski, Milan'
'Stankovi\'c, Dalibor'
'Todorovi\'c, Tamara R.'
'Muller, Christian D.'

_publ_section_title
;
 Pro-apoptotic and pro-differentiation induction by
 8-quinolinecarboxaldehyde selenosemicarbazone and its Co(iii) complex in
 human cancer cell lines
;
_journal_issue 8
_journal_name_full 'Med. Chem. Commun.'
_journal_page_first 1604
_journal_paper_doi 10.1039/C6MD00199H
_journal_volume 7
_journal_year 2016
_chemical_formula_moiety 'C22 H18 Co N8 Se2, Cl O4, C2 O S'
_chemical_formula_sum 'C24 H18 Cl Co N8 O5 S Se2'
_chemical_formula_weight 782.82
_space_group_crystal_system triclinic
_space_group_IT_number 2
_space_group_name_Hall '-P 1'
_space_group_name_H-M_alt 'P -1'
_symmetry_space_group_name_Hall '-P 1'
_symmetry_space_group_name_H-M 'P -1'
_atom_sites_solution_hydrogens geom
_audit_creation_method SHELXL-2014/7
_audit_update_record
;
2015-05-19 deposited with the CCDC.
2016-06-06 downloaded from the CCDC.
;
_cell_angle_alpha 80.932(5)
_cell_angle_beta 89.859(5)
_cell_angle_gamma 65.526(5)
_cell_formula_units_Z 2
_cell_length_a 10.3102(6)
_cell_length_b 10.7772(6)
_cell_length_c 14.5496(8)
_cell_measurement_reflns_used 8556
_cell_measurement_temperature 298(2)
_cell_measurement_theta_max 29.1703
_cell_measurement_theta_min 3.2282
_cell_volume 1449.48(16)
_computing_cell_refinement 'CrysAlis RED (Oxford Diffraction, 2006)'
_computing_data_collection 'CrysAlis CCD (Oxford Diffraction, 2006)'
_computing_data_reduction 'CrysAlis RED '
_computing_molecular_graphics 'WinGX (Farrugia, 1997)'
_computing_publication_material 'WinGX (Farrugia, 1999)'
_computing_structure_refinement 'SHELXL-2014/7 (Sheldrick, 2014)'
_computing_structure_solution 'SIR97 (Altomare et al., 1999)'
_diffrn_ambient_temperature 298(2)
_diffrn_detector_area_resol_mean 16.0696
_diffrn_measured_fraction_theta_full 0.998
_diffrn_measured_fraction_theta_max 0.995
_diffrn_measurement_device_type 'Xcalibur, Sapphire3'
_diffrn_measurement_method '\w and \f'
_diffrn_radiation_monochromator graphite
_diffrn_radiation_source 'Enhance (Mo) X-ray Source'
_diffrn_radiation_type MoK\a
_diffrn_radiation_wavelength 0.710689
_diffrn_reflns_av_R_equivalents 0.0402
_diffrn_reflns_av_unetI/netI 0.0428
_diffrn_reflns_Laue_measured_fraction_full 0.998
_diffrn_reflns_Laue_measured_fraction_max 0.995
_diffrn_reflns_limit_h_max 13
_diffrn_reflns_limit_h_min -13
_diffrn_reflns_limit_k_max 13
_diffrn_reflns_limit_k_min -13
_diffrn_reflns_limit_l_max 18
_diffrn_reflns_limit_l_min -18
_diffrn_reflns_number 21127
_diffrn_reflns_point_group_measured_fraction_full 0.998
_diffrn_reflns_point_group_measured_fraction_max 0.995
_diffrn_reflns_theta_full 25.240
_diffrn_reflns_theta_max 27.000
_diffrn_reflns_theta_min 3.235
_exptl_absorpt_coefficient_mu 3.318
_exptl_absorpt_correction_T_max 1.00000
_exptl_absorpt_correction_T_min 0.93544
_exptl_absorpt_correction_type multi-scan
_exptl_absorpt_process_details
;
CrysAlisPro, Agilent Technologies,
Version 1.171.35.19 (release 27-10-2011 CrysAlis171 .NET)
(compiled Oct 27 2011,15:02:11)
Empirical absorption correction using spherical harmonics,
 implemented in SCALE3 ABSPACK scaling algorithm.
;
_exptl_crystal_colour violet
_exptl_crystal_density_diffrn 1.794
_exptl_crystal_description tablets
_exptl_crystal_F_000 772
_exptl_crystal_size_max 0.090
_exptl_crystal_size_mid 0.080
_exptl_crystal_size_min 0.080
_refine_diff_density_max 0.651
_refine_diff_density_min -0.517
_refine_diff_density_rms 0.087
_refine_ls_extinction_method none
_refine_ls_goodness_of_fit_ref 1.025
_refine_ls_hydrogen_treatment constr
_refine_ls_matrix_type full
_refine_ls_number_parameters 389
_refine_ls_number_reflns 6302
_refine_ls_number_restraints 0
_refine_ls_restrained_S_all 1.025
_refine_ls_R_factor_all 0.0509
_refine_ls_R_factor_gt 0.0380
_refine_ls_shift/su_max 0.001
_refine_ls_shift/su_mean 0.000
_refine_ls_structure_factor_coef Fsqd
_refine_ls_weighting_details 'w=1/[\s^2^(Fo^2^)+(0.0420P)^2^+1.3811P] where P=(Fo^2^+2Fc^2^)/3'
_refine_ls_weighting_scheme calc
_refine_ls_wR_factor_gt 0.0880
_refine_ls_wR_factor_ref 0.0944
_reflns_Friedel_coverage 0.000
_reflns_number_gt 5185
_reflns_number_total 6302
_reflns_threshold_expression 'I > 2\s(I)'
_cod_data_source_file c6md00199h2.cif
_cod_data_source_block nfjv1adry
_cod_depositor_comments 'Adding full bibliography for 7119026--7119027.cif.'
_cod_original_cell_volume 1449.47(15)
_cod_database_code 7119026
_shelx_shelxl_version_number 2014/7
_shelx_space_group_comment
;
The symmetry employed for this shelxl refinement is uniquely defined
by the following loop, which should always be used as a source of
symmetry information in preference to the above space-group names.
They are only intended as comments.
;
_shelx_estimated_absorpt_t_min 0.754
_shelx_estimated_absorpt_t_max 0.777

loop_
_space_group_symop_operation_xyz
'x, y, z'
'-x, -y, -z'

loop_
_atom_site_label
_atom_site_type_symbol
_atom_site_fract_x
_atom_site_fract_y
_atom_site_fract_z
_atom_site_U_iso_or_equiv
_atom_site_adp_type
_atom_site_occupancy
_atom_site_site_symmetry_order
_atom_site_calc_flag
_atom_site_refinement_flags_posn
_atom_site_refinement_flags_adp
_atom_site_refinement_flags_occupancy
Co1 Co 0.89210(4) 0.15286(4) 0.68055(3) 0.02127(11) Uani 1 1 d . . .
Se1 Se 0.92360(4) 0.16025(3) 0.52170(2) 0.02668(10) Uani 1 1 d . . .
Se2 Se 1.13524(4) 0.01505(3) 0.71757(2) 0.02927(10) Uani 1 1 d . . .
N1 N 0.8527(3) 0.1473(3) 0.81801(19) 0.0282(6) Uani 1 1 d . . .
N2 N 0.9479(3) 0.3037(3) 0.67275(18) 0.0229(6) Uani 1 1 d . . .
N3 N 0.9736(3) 0.3695(3) 0.58864(18) 0.0261(6) Uani 1 1 d . . .
N4 N 0.9963(3) 0.3649(3) 0.43241(19) 0.0319(7) Uani 1 1 d . . .
H41 H 1.0178 0.4346 0.4265 0.038 Uiso 1 1 calc R U .
H42 H 0.9929 0.3282 0.3846 0.038 Uiso 1 1 calc R U .
C2 C 0.7871(4) 0.0697(4) 0.8549(3) 0.0384(9) Uani 1 1 d . . .
H2 H 0.7536 0.0253 0.8135 0.046 Uiso 1 1 calc R U .
C3 C 0.7632(4) 0.0482(4) 0.9492(3) 0.0457(10) Uani 1 1 d . . .
H3 H 0.7154 -0.0103 0.9719 0.055 Uiso 1 1 calc R U .
C4 C 0.8074(5) 0.1098(4) 1.0088(3) 0.0470(10) Uani 1 1 d . . .
H4 H 0.7919 0.0956 1.0747 0.056 Uiso 1 1 calc R U .
C5 C 0.8760(4) 0.1947(4) 0.9738(2) 0.0381(9) Uani 1 1 d . . .
C6 C 0.9302(5) 0.2560(4) 1.0338(3) 0.0520(11) Uani 1 1 d . . .
H6 H 0.9189 0.2405 1.1002 0.062 Uiso 1 1 calc R U .
C7 C 0.9973(5) 0.3355(5) 1.0000(3) 0.0556(12) Uani 1 1 d . . .
H7 H 1.0369 0.3745 1.0420 0.067 Uiso 1 1 calc R U .
C8 C 1.0095(5) 0.3617(4) 0.9040(3) 0.0452(10) Uani 1 1 d . . .
H8 H 1.0539 0.4228 0.8801 0.054 Uiso 1 1 calc R U .
C9 C 0.9605(4) 0.3035(4) 0.8421(2) 0.0316(8) Uani 1 1 d . . .
C10 C 0.8958(4) 0.2136(3) 0.8768(2) 0.0297(7) Uani 1 1 d . . .
C11 C 0.9784(4) 0.3464(3) 0.7445(2) 0.0288(7) Uani 1 1 d . . .
H11 H 1.0175 0.4147 0.7320 0.035 Uiso 1 1 calc R U .
C12 C 0.9683(3) 0.3135(3) 0.5157(2) 0.0225(6) Uani 1 1 d . . .
N1A N 0.6824(3) 0.2800(3) 0.65086(19) 0.0264(6) Uani 1 1 d . . .
N2A N 0.8720(3) -0.0161(3) 0.67556(18) 0.0244(6) Uani 1 1 d . . .
N3A N 0.9848(3) -0.1474(3) 0.6982(2) 0.0286(6) Uani 1 1 d . . .
N4A N 1.2233(3) -0.2686(3) 0.7419(2) 0.0394(7) Uani 1 1 d . . .
H4A1 H 1.2152 -0.3452 0.7435 0.047 Uiso 1 1 calc R U .
H4A2 H 1.3049 -0.2696 0.7554 0.047 Uiso 1 1 calc R U .
C2A C 0.6391(4) 0.4136(3) 0.6551(3) 0.0335(8) Uani 1 1 d . . .
H2A H 0.7089 0.4421 0.6781 0.040 Uiso 1 1 calc R U .
C3A C 0.5012(4) 0.5163(4) 0.6289(3) 0.0386(9) Uani 1 1 d . . .
H3A H 0.4771 0.6122 0.6328 0.046 Uiso 1 1 calc R U .
C4A C 0.4026(4) 0.4773(4) 0.5979(3) 0.0408(9) Uani 1 1 d . . .
H4A H 0.3065 0.5461 0.5777 0.049 Uiso 1 1 calc R U .
C5A C 0.4393(4) 0.3373(4) 0.5951(3) 0.0363(8) Uani 1 1 d . . .
C6A C 0.3360(4) 0.2929(5) 0.5690(3) 0.0496(11) Uani 1 1 d . . .
H6A H 0.2397 0.3609 0.5486 0.059 Uiso 1 1 calc R U .
C7A C 0.3692(4) 0.1559(5) 0.5722(3) 0.0498(11) Uani 1 1 d . . .
H7A H 0.2966 0.1264 0.5557 0.060 Uiso 1 1 calc R U .
C8A C 0.5085(4) 0.0586(4) 0.5993(3) 0.0418(9) Uani 1 1 d . . .
H8A H 0.5305 -0.0386 0.6020 0.050 Uiso 1 1 calc R U .
C9A C 0.6172(4) 0.0946(4) 0.6228(2) 0.0302(7) Uani 1 1 d . . .
C10A C 0.5821(3) 0.2383(3) 0.6223(2) 0.0282(7) Uani 1 1 d . . .
C11A C 0.7545(4) -0.0204(4) 0.6489(2) 0.0308(8) Uani 1 1 d . . .
H11A H 0.7592 -0.1115 0.6461 0.037 Uiso 1 1 calc R U .
C12A C 1.1084(4) -0.1476(3) 0.7185(2) 0.0281(7) Uani 1 1 d . . .
Cl1 Cl 1.61995(17) -0.27651(16) 0.80507(12) 0.0849(5) Uani 1 1 d . . .
O2 O 1.6474(9) -0.1731(9) 0.8325(5) 0.188(3) Uani 1 1 d . . .
O3 O 1.6583(11) -0.2909(8) 0.7138(4) 0.215(4) Uani 1 1 d . . .
O4 O 1.4851(7) -0.2486(9) 0.8098(8) 0.247(5) Uani 1 1 d . . .
O5 O 1.6930(10) -0.3939(8) 0.8585(5) 0.270(6) Uani 1 1 d . . .
S1 S 1.39317(15) -0.65490(14) 0.82687(10) 0.0558(6) Uani 0.879(5) 1 d . . P
S1A S 1.321(4) -0.629(3) 0.897(3) 0.24(2) Uani 0.121(5) 1 d . . P
O1 O 1.2463(4) -0.5498(3) 0.7886(3) 0.0648(9) Uani 1 1 d . . .
C13 C 1.3761(8) -0.8068(7) 0.8766(8) 0.170(5) Uani 1 1 d . . .
C14 C 1.4401(10) -0.5896(10) 0.9214(7) 0.145(4) Uani 1 1 d . . .

loop_
_atom_site_aniso_label
_atom_site_aniso_U_11
_atom_site_aniso_U_22
_atom_site_aniso_U_33
_atom_site_aniso_U_23
_atom_site_aniso_U_13
_atom_site_aniso_U_12
Co1 0.0234(2) 0.0184(2) 0.0213(2) -0.00071(16) 0.00161(17) -0.00900(17)
Se1 0.0395(2) 0.02156(17) 0.02256(17) -0.00368(12) 0.00388(14) -0.01638(15)
Se2 0.02494(18) 0.02546(18) 0.0344(2) 0.00011(14) -0.00106(14) -0.00945(14)
N1 0.0284(15) 0.0288(15) 0.0230(14) -0.0007(11) 0.0038(12) -0.0090(12)
N2 0.0252(14) 0.0207(13) 0.0218(14) -0.0029(10) 0.0030(11) -0.0088(11)
N3 0.0342(16) 0.0242(14) 0.0237(14) -0.0019(11) 0.0026(12) -0.0166(12)
N4 0.0511(19) 0.0313(16) 0.0214(14) -0.0025(11) 0.0031(13) -0.0260(14)
C2 0.043(2) 0.044(2) 0.031(2) -0.0019(16) 0.0077(17) -0.0223(18)
C3 0.046(2) 0.051(2) 0.036(2) 0.0074(18) 0.0108(18) -0.021(2)
C4 0.054(3) 0.051(3) 0.028(2) -0.0004(17) 0.0114(18) -0.016(2)
C5 0.044(2) 0.036(2) 0.0263(19) -0.0043(15) 0.0047(16) -0.0093(17)
C6 0.076(3) 0.051(3) 0.023(2) -0.0113(17) 0.008(2) -0.020(2)
C7 0.086(4) 0.053(3) 0.033(2) -0.0179(19) 0.002(2) -0.030(3)
C8 0.067(3) 0.042(2) 0.032(2) -0.0129(17) 0.0041(19) -0.025(2)
C9 0.038(2) 0.0319(19) 0.0231(17) -0.0042(14) 0.0021(15) -0.0135(16)
C10 0.0308(18) 0.0272(18) 0.0219(17) -0.0035(13) -0.0006(14) -0.0033(14)
C11 0.0356(19) 0.0260(17) 0.0286(18) -0.0056(13) 0.0005(15) -0.0162(15)
C12 0.0206(16) 0.0201(15) 0.0259(17) -0.0019(12) 0.0018(13) -0.0085(12)
N1A 0.0261(14) 0.0261(14) 0.0260(15) -0.0027(11) 0.0022(11) -0.0106(12)
N2A 0.0279(15) 0.0214(14) 0.0246(14) -0.0011(10) 0.0029(11) -0.0121(11)
N3A 0.0300(16) 0.0193(14) 0.0328(16) -0.0001(11) 0.0007(12) -0.0083(12)
N4A 0.0336(17) 0.0264(16) 0.048(2) -0.0010(13) -0.0007(15) -0.0049(13)
C2A 0.0293(19) 0.0255(18) 0.042(2) -0.0048(15) 0.0065(16) -0.0084(15)
C3A 0.036(2) 0.0286(19) 0.043(2) -0.0035(16) 0.0074(17) -0.0057(16)
C4A 0.0271(19) 0.038(2) 0.044(2) -0.0005(17) 0.0010(17) -0.0025(16)
C5A 0.0275(19) 0.046(2) 0.034(2) -0.0052(16) 0.0009(15) -0.0137(17)
C6A 0.030(2) 0.055(3) 0.058(3) -0.008(2) -0.0053(19) -0.0130(19)
C7A 0.032(2) 0.065(3) 0.061(3) -0.015(2) -0.001(2) -0.027(2)
C8A 0.039(2) 0.045(2) 0.049(2) -0.0077(18) 0.0000(18) -0.0255(19)
C9A 0.0273(18) 0.0311(18) 0.0320(19) -0.0027(14) 0.0018(15) -0.0131(15)
C10A 0.0240(17) 0.0316(18) 0.0252(17) -0.0019(13) 0.0027(14) -0.0089(14)
C11A 0.037(2) 0.0284(18) 0.0327(19) -0.0047(14) 0.0044(15) -0.0193(16)
C12A 0.0360(19) 0.0259(17) 0.0193(16) -0.0017(12) 0.0047(14) -0.0108(15)
Cl1 0.0827(10) 0.0817(10) 0.0916(11) 0.0218(8) -0.0254(9) -0.0485(8)
O2 0.262(8) 0.273(9) 0.146(6) -0.092(6) 0.040(5) -0.207(8)
O3 0.460(14) 0.207(7) 0.096(4) -0.031(4) 0.037(6) -0.255(9)
O4 0.080(4) 0.238(9) 0.441(15) -0.120(9) -0.035(6) -0.062(5)
O5 0.283(10) 0.165(7) 0.160(7) 0.066(5) 0.044(7) 0.071(7)
S1 0.0502(9) 0.0445(8) 0.0635(10) 0.0031(6) 0.0124(7) -0.0152(6)
S1A 0.25(3) 0.111(17) 0.41(5) -0.12(3) 0.24(4) -0.11(2)
O1 0.062(2) 0.0476(19) 0.077(2) 0.0128(17) -0.0006(18) -0.0228(16)
C13 0.073(5) 0.068(5) 0.316(13) 0.087(6) -0.001(6) -0.020(4)
C14 0.136(8) 0.139(8) 0.118(7) -0.031(6) -0.051(6) -0.013(6)

loop_
_atom_type_symbol
_atom_type_description
_atom_type_scat_dispersion_real
_atom_type_scat_dispersion_imag
_atom_type_scat_source
C C 0.0033 0.0016 'International Tables Vol C Tables 4.2.6.8 and 6.1.1.4'
H H 0.0000 0.0000 'International Tables Vol C Tables 4.2.6.8 and 6.1.1.4'
N N 0.0061 0.0033 'International Tables Vol C Tables 4.2.6.8 and 6.1.1.4'
O O 0.0106 0.0060 'International Tables Vol C Tables 4.2.6.8 and 6.1.1.4'
S S 0.1246 0.1234 'International Tables Vol C Tables 4.2.6.8 and 6.1.1.4'
Cl Cl 0.1484 0.1585 'International Tables Vol C Tables 4.2.6.8 and 6.1.1.4'
Se Se -0.0929 2.2259 'International Tables Vol C Tables 4.2.6.8 and 6.1.1.4'
Co Co 0.3494 0.9721 'International Tables Vol C Tables 4.2.6.8 and 6.1.1.4'

loop_
_geom_angle_atom_site_label_1
_geom_angle_atom_site_label_2
_geom_angle_atom_site_label_3
_geom_angle
N2 Co1 N2A 168.08(11)
N2 Co1 N1A 93.44(11)
N2A Co1 N1A 95.77(11)
N2 Co1 N1 94.82(11)
N2A Co1 N1 93.14(11)
N1A Co1 N1 87.48(11)
N2 Co1 Se1 87.19(8)
N2A Co1 Se1 85.30(8)
N1A Co1 Se1 89.69(8)
N1 Co1 Se1 176.61(8)
N2 Co1 Se2 84.04(8)
N2A Co1 Se2 86.89(8)
N1A Co1 Se2 177.20(8)
N1 Co1 Se2 91.52(8)
Se1 Co1 Se2 91.39(2)
C12 Se1 Co1 91.49(10)
C12A Se2 Co1 91.51(11)
C2 N1 C10 117.5(3)
C2 N1 Co1 118.3(2)
C10 N1 Co1 124.1(2)
C11 N2 N3 112.7(3)
C11 N2 Co1 124.0(2)
N3 N2 Co1 123.0(2)
C12 N3 N2 114.8(2)
C12 N4 H41 120.0
C12 N4 H42 120.0
H41 N4 H42 120.0
N1 C2 C3 124.3(4)
N1 C2 H2 117.9
C3 C2 H2 117.9
C4 C3 C2 119.4(4)
C4 C3 H3 120.3
C2 C3 H3 120.3
C3 C4 C5 119.1(4)
C3 C4 H4 120.5
C5 C4 H4 120.5
C4 C5 C6 121.3(4)
C4 C5 C10 118.8(4)
C6 C5 C10 119.8(4)
C7 C6 C5 121.0(4)
C7 C6 H6 119.5
C5 C6 H6 119.5
C6 C7 C8 119.6(4)
C6 C7 H7 120.2
C8 C7 H7 120.2
C9 C8 C7 122.2(4)
C9 C8 H8 118.9
C7 C8 H8 118.9
C8 C9 C10 119.1(3)
C8 C9 C11 114.3(3)
C10 C9 C11 126.5(3)
N1 C10 C5 120.9(3)
N1 C10 C9 121.0(3)
C5 C10 C9 118.1(3)
N2 C11 C9 127.3(3)
N2 C11 H11 116.3
C9 C11 H11 116.3
N3 C12 N4 119.9(3)
N3 C12 Se1 123.2(2)
N4 C12 Se1 116.8(2)
C2A N1A C10A 117.4(3)
C2A N1A Co1 118.4(2)
C10A N1A Co1 124.1(2)
C11A N2A N3A 112.8(3)
C11A N2A Co1 124.0(2)
N3A N2A Co1 123.3(2)
C12A N3A N2A 114.9(3)
C12A N4A H4A1 120.0
C12A N4A H4A2 120.0
H4A1 N4A H4A2 120.0
N1A C2A C3A 125.3(3)
N1A C2A H2A 117.3
C3A C2A H2A 117.3
C4A C3A C2A 117.8(4)
C4A C3A H3A 121.1
C2A C3A H3A 121.1
C3A C4A C5A 119.9(3)
C3A C4A H4A 120.0
C5A C4A H4A 120.0
C4A C5A C6A 121.0(4)
C4A C5A C10A 119.2(3)
C6A C5A C10A 119.8(4)
C7A C6A C5A 121.1(4)
C7A C6A H6A 119.5
C5A C6A H6A 119.5
C6A C7A C8A 119.3(4)
C6A C7A H7A 120.3
C8A C7A H7A 120.3
C9A C8A C7A 123.0(4)
C9A C8A H8A 118.5
C7A C8A H8A 118.5
C8A C9A C10A 118.0(3)
C8A C9A C11A 115.0(3)
C10A C9A C11A 127.0(3)
N1A C10A C5A 120.2(3)
N1A C10A C9A 120.9(3)
C5A C10A C9A 118.8(3)
N2A C11A C9A 127.6(3)
N2A C11A H11A 116.2
C9A C11A H11A 116.2
N3A C12A N4A 119.4(3)
N3A C12A Se2 123.3(2)
N4A C12A Se2 117.2(3)
O5 Cl1 O4 108.4(7)
O5 Cl1 O2 110.7(6)
O4 Cl1 O2 109.9(5)
O5 Cl1 O3 107.7(5)
O4 Cl1 O3 109.6(6)
O2 Cl1 O3 110.4(4)
S1A S1 C13 72.7(10)
O1 S1 C13 107.0(3)
S1A S1 C14 56.1(18)
O1 S1 C14 105.8(3)
C13 S1 C14 106.5(5)
C14 S1A O1 110.7(16)
C14 S1A C13 116(2)
O1 S1A C13 96(2)

loop_
_geom_bond_atom_site_label_1
_geom_bond_atom_site_label_2
_geom_bond_distance
Co1 N2 1.924(3)
Co1 N2A 1.928(3)
Co1 N1A 2.025(3)
Co1 N1 2.036(3)
Co1 Se1 2.3267(5)
Co1 Se2 2.3345(6)
Se1 C12 1.879(3)
Se2 C12A 1.882(3)
N1 C2 1.331(4)
N1 C10 1.378(4)
N2 C11 1.294(4)
N2 N3 1.397(3)
N3 C12 1.313(4)
N4 C12 1.334(4)
N4 H41 0.8600
N4 H42 0.8600
C2 C3 1.393(5)
C2 H2 0.9700
C3 C4 1.354(6)
C3 H3 0.9700
C4 C5 1.409(6)
C4 H4 0.9700
C5 C6 1.414(6)
C5 C10 1.420(5)
C6 C7 1.346(6)
C6 H6 0.9700
C7 C8 1.396(6)
C7 H7 0.9700
C8 C9 1.379(5)
C8 H8 0.9700
C9 C10 1.420(5)
C9 C11 1.458(5)
C11 H11 0.9700
N1A C2A 1.331(4)
N1A C10A 1.375(4)
N2A C11A 1.295(4)
N2A N3A 1.399(4)
N3A C12A 1.309(4)
N4A C12A 1.342(4)
N4A H4A1 0.8600
N4A H4A2 0.8600
C2A C3A 1.399(5)
C2A H2A 0.9700
C3A C4A 1.353(5)
C3A H3A 0.9700
C4A C5A 1.403(5)
C4A H4A 0.9700
C5A C6A 1.410(5)
C5A C10A 1.425(5)
C6A C7A 1.364(6)
C6A H6A 0.9700
C7A C8A 1.394(6)
C7A H7A 0.9700
C8A C9A 1.388(5)
C8A H8A 0.9700
C9A C10A 1.436(5)
C9A C11A 1.443(5)
C11A H11A 0.9700
Cl1 O5 1.295(6)
Cl1 O4 1.299(7)
Cl1 O2 1.372(6)
Cl1 O3 1.399(7)
S1 S1A 1.26(3)
S1 O1 1.507(3)
S1 C13 1.760(6)
S1 C14 1.793(8)
S1A C14 1.51(4)
S1A O1 1.69(5)
S1A C13 1.84(2)

loop_
_geom_hbond_atom_site_label_D
_geom_hbond_atom_site_label_H
_geom_hbond_atom_site_label_A
_geom_hbond_distance_DH
_geom_hbond_distance_HA
_geom_hbond_distance_DA
_geom_hbond_angle_DHA
_geom_hbond_site_symmetry_A
N4 H41 N3 0.86 2.13 2.974(4) 168.6 2_766
N4 H42 N3A 0.86 2.38 3.188(4) 156.6 2_756
N4A H4A1 O1 0.86 2.09 2.907(4) 159.5 .
N4A H4A2 O4 0.86 2.13 2.978(7) 168.4 .

loop_
_geom_torsion_atom_site_label_1
_geom_torsion_atom_site_label_2
_geom_torsion_atom_site_label_3
_geom_torsion_atom_site_label_4
_geom_torsion
C11 N2 N3 C12 168.7(3)
Co1 N2 N3 C12 -5.4(4)
C10 N1 C2 C3 -2.0(5)
Co1 N1 C2 C3 174.9(3)
N1 C2 C3 C4 0.6(6)
C2 C3 C4 C5 0.2(6)
C3 C4 C5 C6 -176.9(4)
C3 C4 C5 C10 0.4(6)
C4 C5 C6 C7 179.1(4)
C10 C5 C6 C7 1.8(6)
C5 C6 C7 C8 2.1(7)
C6 C7 C8 C9 -3.0(7)
C7 C8 C9 C10 -0.2(6)
C7 C8 C9 C11 178.1(4)
C2 N1 C10 C5 2.6(5)
Co1 N1 C10 C5 -174.1(2)
C2 N1 C10 C9 -177.0(3)
Co1 N1 C10 C9 6.3(4)
C4 C5 C10 N1 -1.9(5)
C6 C5 C10 N1 175.5(3)
C4 C5 C10 C9 177.8(3)
C6 C5 C10 C9 -4.8(5)
C8 C9 C10 N1 -176.4(3)
C11 C9 C10 N1 5.6(5)
C8 C9 C10 C5 4.0(5)
C11 C9 C10 C5 -174.0(3)
N3 N2 C11 C9 177.9(3)
Co1 N2 C11 C9 -8.1(5)
C8 C9 C11 N2 176.7(4)
C10 C9 C11 N2 -5.2(6)
N2 N3 C12 N4 -177.5(3)
N2 N3 C12 Se1 2.0(4)
Co1 Se1 C12 N3 1.2(3)
Co1 Se1 C12 N4 -179.2(2)
C11A N2A N3A C12A 174.9(3)
Co1 N2A N3A C12A -3.5(4)
C10A N1A C2A C3A -2.9(5)
Co1 N1A C2A C3A 174.1(3)
N1A C2A C3A C4A 1.0(6)
C2A C3A C4A C5A 1.6(6)
C3A C4A C5A C6A 175.7(4)
C3A C4A C5A C10A -2.0(6)
C4A C5A C6A C7A -175.6(4)
C10A C5A C6A C7A 2.1(6)
C5A C6A C7A C8A -1.6(7)
C6A C7A C8A C9A -0.7(7)
C7A C8A C9A C10A 2.5(6)
C7A C8A C9A C11A -179.8(4)
C2A N1A C10A C5A 2.4(5)
Co1 N1A C10A C5A -174.5(2)
C2A N1A C10A C9A -175.1(3)
Co1 N1A C10A C9A 8.0(4)
C4A C5A C10A N1A 0.0(5)
C6A C5A C10A N1A -177.7(4)
C4A C5A C10A C9A 177.5(3)
C6A C5A C10A C9A -0.2(5)
C8A C9A C10A N1A 175.5(3)
C11A C9A C10A N1A -1.8(5)
C8A C9A C10A C5A -1.9(5)
C11A C9A C10A C5A -179.3(3)
N3A N2A C11A C9A 178.3(3)
Co1 N2A C11A C9A -3.3(5)
C8A C9A C11A N2A -178.4(4)
C10A C9A C11A N2A -0.9(6)
N2A N3A C12A N4A 179.5(3)
N2A N3A C12A Se2 -0.2(4)
Co1 Se2 C12A N3A 2.6(3)
Co1 Se2 C12A N4A -177.0(3)
